data_1561192
loop_
_publ_author_name
'Colmont, Marie'
'Mentr\'e, Olivier'
'Henry, Natacha'
'Pautrat, Alain'
'Leclercq, Bastien'
'Capet, Fr\'ed\'eric'
'Djelal, Nora'
'Roussel, Pascal'

_publ_section_title
;
 Undulated oxo-centered layers in PbLn3O4(VO4) (Ln= La and Nd) and
 relationship with Nd4O4(GeO4)
;
_journal_name_full 'Journal of Solid State Chemistry'
_journal_page_first 101
_journal_page_last 105
_journal_paper_doi 10.1016/j.jssc.2018.01.016
_journal_volume 260
_journal_year 2018
_chemical_absolute_configuration .
_chemical_formula_sum 'La3 O8 Pb V'
_chemical_formula_weight 802.8
_space_group_IT_number 63
_space_group_name_Hall '-C 2c 2'
_space_group_name_H-M_alt 'C m c m'
_symmetry_cell_setting orthorhombic
_symmetry_Int_Tables_number 63
_symmetry_space_group_name_Hall '-C 2c 2'
_symmetry_space_group_name_H-M 'C m c m'
_cell_angle_alpha 90
_cell_angle_beta 90
_cell_angle_gamma 90
_cell_formula_units_Z 4
_cell_length_a 5.8858(4)
_cell_length_b 17.9380(12)
_cell_length_c 7.9079(5)
_cell_measurement_reflns_used 9914
_cell_measurement_temperature 293
_cell_measurement_theta_max 40.155
_cell_measurement_theta_min 2.270
_cell_volume 834.91(10)
_diffrn_ambient_temperature 293
_diffrn_measured_fraction_theta_full 0.98
_diffrn_measured_fraction_theta_max 0.97
_diffrn_measurement_device 'four-circle diffractometer'
_diffrn_measurement_device_type 'Bruker CCD'
_diffrn_radiation_monochromator graphite
_diffrn_radiation_probe x-ray
_diffrn_radiation_source 'X-ray tube'
_diffrn_radiation_type 'Mo K\a'
_diffrn_radiation_wavelength 0.71073
_diffrn_reflns_av_R_equivalents 0.0336
_diffrn_reflns_av_unetI/netI 0.0173
_diffrn_reflns_limit_h_max 10
_diffrn_reflns_limit_h_min -9
_diffrn_reflns_limit_k_max 32
_diffrn_reflns_limit_k_min -32
_diffrn_reflns_limit_l_max 12
_diffrn_reflns_limit_l_min -13
_diffrn_reflns_number 22722
_diffrn_reflns_theta_full 39.08
_diffrn_reflns_theta_max 40.24
_diffrn_reflns_theta_min 2.27
_exptl_absorpt_coefficient_mu 36.2
_exptl_absorpt_correction_T_max 0.7485
_exptl_absorpt_correction_T_min 0.4725
_exptl_absorpt_correction_type multi-scan
_exptl_absorpt_process_details
;
SADABS-2012/1 (Bruker,2012)
;
_exptl_crystal_colour orange
_exptl_crystal_density_diffrn 6.387
_exptl_crystal_description block
_exptl_crystal_F_000 1360
_exptl_crystal_size_max 0.072
_exptl_crystal_size_mid 0.047
_exptl_crystal_size_min 0.023
_refine_diff_density_max 2.25
_refine_diff_density_min -1.70
_refine_ls_extinction_method none
_refine_ls_goodness_of_fit_gt 1.53
_refine_ls_goodness_of_fit_ref 1.48
_refine_ls_number_constraints 0
_refine_ls_number_parameters 42
_refine_ls_number_reflns 1430
_refine_ls_number_restraints 0
_refine_ls_R_factor_all 0.0222
_refine_ls_R_factor_gt 0.0192
_refine_ls_shift/su_max 0.0159
_refine_ls_shift/su_mean 0.0036
_refine_ls_structure_factor_coef F
_refine_ls_weighting_details w=1/(\s^2^(F)+0.0001F^2^)
_refine_ls_weighting_scheme sigma
_refine_ls_wR_factor_gt 0.0248
_refine_ls_wR_factor_ref 0.0252
_reflns_number_gt 1306
_reflns_number_total 1430
_reflns_threshold_expression I>3\s(I)
_cod_data_source_file JSSC-2018-260-101.cif
_cod_data_source_block I
_cod_depositor_comments
;
The following automatic conversions were performed:

data item '_diffrn_radiation_probe' value 'X-ray' was changed to
'x-ray' in accordance with the built-in table derived from the CIF
Core dictionary named 'cif_core.dic' version 2.4.5 last updated on
2014-11-21.

Automatic conversion script
Id: cif_fix_values 8369 2020-08-20 11:38:08Z andrius 
;
_cod_original_sg_symbol_Hall '-C -2x;-2yc;-2zc'
_cod_original_formula_sum 'La3 O8 Pb1 V1'
_cod_database_code 1561192

loop_
_space_group_symop_id
_space_group_symop_operation_xyz
1 x,y,z
2 -x,-y,z+1/2
3 -x,y,-z+1/2
4 x,-y,-z
5 -x,-y,-z
6 x,y,-z+1/2
7 x,-y,z+1/2
8 -x,y,z
9 x+1/2,y+1/2,z
10 -x+1/2,-y+1/2,z+1/2
11 -x+1/2,y+1/2,-z+1/2
12 x+1/2,-y+1/2,-z
13 -x+1/2,-y+1/2,-z
14 x+1/2,y+1/2,-z+1/2
15 x+1/2,-y+1/2,z+1/2
16 -x+1/2,y+1/2,z

loop_
_atom_site_label
_atom_site_type_symbol
_atom_site_fract_x
_atom_site_fract_y
_atom_site_fract_z
_atom_site_adp_type
_atom_site_U_iso_or_equiv
_atom_site_site_symmetry_multiplicity
_atom_site_occupancy
_atom_site_calc_flag
_atom_site_refinement_flags
_atom_site_disorder_assembly
_atom_site_disorder_group
Pb1 Pb 0 0.289891(9) 0.25 Uani 0.00795(5) 4 1 d . . .
La1 La 0 0.493254(14) 0.25 Uani 0.00544(6) 4 1 d . . .
La2 La 0.5 0.394965(10) 0.01071(2) Uani 0.00559(5) 8 1 d . . .
V1 V 1 0.31254(4) -0.25 Uani 0.00601(17) 4 1 d . . .
O1 O 1 0.25839(14) -0.0748(3) Uani 0.0157(7) 8 1 d . . .
O2 O 0.7430(4) 0.5 0 Uani 0.0081(6) 8 1 d . . .
O3 O 0.2474(4) 0.38116(13) 0.25 Uani 0.0075(6) 8 1 d . . .
O4 O 0.7639(4) 0.37248(14) -0.25 Uani 0.0114(6) 8 1 d . . .

loop_
_atom_site_aniso_label
_atom_site_aniso_type_symbol
_atom_site_aniso_U_11
_atom_site_aniso_U_22
_atom_site_aniso_U_33
_atom_site_aniso_U_12
_atom_site_aniso_U_13
_atom_site_aniso_U_23
Pb1 Pb 0.00744(8) 0.00617(8) 0.01024(9) 0 0 0
La1 La 0.00442(11) 0.00611(10) 0.00580(12) 0 0 0
La2 La 0.00462(9) 0.00696(9) 0.00520(9) 0 0 -0.00019(5)
V1 V 0.0057(3) 0.0061(3) 0.0062(3) 0 0 0
O1 O 0.0200(12) 0.0147(12) 0.0125(14) 0 0 0.0034(9)
O2 O 0.0068(10) 0.0104(11) 0.0072(11) 0 0 0.0013(7)
O3 O 0.0058(9) 0.0093(9) 0.0074(10) -0.0003(8) 0 0
O4 O 0.0090(10) 0.0130(10) 0.0123(12) 0.0025(9) 0 0

loop_
_atom_type_symbol
_atom_type_scat_dispersion_real
_atom_type_scat_dispersion_imag
_atom_type_scat_source
La -0.2871 2.4523 'International Tables Vol C tables 4.2.6.8 and 6.1.1.1'
O 0.0106 0.0060 'International Tables Vol C tables 4.2.6.8 and 6.1.1.1'
Pb -3.3944 10.1111 'International Tables Vol C tables 4.2.6.8 and 6.1.1.1'
V 0.3005 0.5294 'International Tables Vol C tables 4.2.6.8 and 6.1.1.1'

loop_
_geom_angle_atom_site_label_1
_geom_angle_atom_site_label_2
_geom_angle_atom_site_label_3
_geom_angle_site_symmetry_1
_geom_angle_site_symmetry_2
_geom_angle_site_symmetry_3
_geom_angle
La1 Pb1 La2 . . 1_455 61.688(4)
La1 Pb1 La2 . . . 61.688(4)
La1 Pb1 La2 . . 10_555 148.129(4)
La1 Pb1 La2 . . 3_555 61.688(4)
La1 Pb1 La2 . . 3_655 61.688(4)
La1 Pb1 La2 . . 12_455 148.129(4)
La1 Pb1 V1 . . 10_555 121.979(12)
La1 Pb1 V1 . . 10_655 121.979(12)
La1 Pb1 O1 . . 1_455 102.41(6)
La1 Pb1 O1 . . 3_655 102.41(6)
La1 Pb1 O3 . . . 41.65(6)
La1 Pb1 O3 . . 3_555 41.65(6)
La2 Pb1 La2 1_455 . . 95.550(6)
La2 Pb1 La2 1_455 . 10_555 130.857(4)
La2 Pb1 La2 1_455 . 3_555 56.868(5)
La2 Pb1 La2 1_455 . 3_655 123.377(7)
La2 Pb1 La2 1_455 . 12_455 98.706(5)
La2 Pb1 V1 1_455 . 10_555 67.855(11)
La2 Pb1 V1 1_455 . 10_655 151.559(3)
La2 Pb1 O1 1_455 . 1_455 68.71(3)
La2 Pb1 O1 1_455 . 3_655 124.54(2)
La2 Pb1 O3 1_455 . . 97.92(5)
La2 Pb1 O3 1_455 . 3_555 32.17(3)
La2 Pb1 La2 . . 10_555 130.857(4)
La2 Pb1 La2 . . 3_555 123.377(7)
La2 Pb1 La2 . . 3_655 56.868(5)
La2 Pb1 La2 . . 12_455 98.706(5)
La2 Pb1 V1 . . 10_555 151.559(3)
La2 Pb1 V1 . . 10_655 67.855(11)
La2 Pb1 O1 . . 1_455 68.71(3)
La2 Pb1 O1 . . 3_655 124.54(2)
La2 Pb1 O3 . . . 32.17(3)
La2 Pb1 O3 . . 3_555 97.92(5)
La2 Pb1 La2 10_555 . 3_555 98.706(5)
La2 Pb1 La2 10_555 . 3_655 98.706(5)
La2 Pb1 La2 10_555 . 12_455 63.742(7)
La2 Pb1 V1 10_555 . 10_555 63.271(10)
La2 Pb1 V1 10_555 . 10_655 63.271(10)
La2 Pb1 O1 10_555 . 1_455 109.46(6)
La2 Pb1 O1 10_555 . 3_655 45.72(6)
La2 Pb1 O3 10_555 . . 129.39(4)
La2 Pb1 O3 10_555 . 3_555 129.39(4)
La2 Pb1 La2 3_555 . 3_655 95.550(6)
La2 Pb1 La2 3_555 . 12_455 130.857(4)
La2 Pb1 V1 3_555 . 10_555 67.855(11)
La2 Pb1 V1 3_555 . 10_655 151.559(3)
La2 Pb1 O1 3_555 . 1_455 124.54(2)
La2 Pb1 O1 3_555 . 3_655 68.71(3)
La2 Pb1 O3 3_555 . . 97.92(5)
La2 Pb1 O3 3_555 . 3_555 32.17(3)
La2 Pb1 La2 3_655 . 12_455 130.857(4)
La2 Pb1 V1 3_655 . 10_555 151.559(3)
La2 Pb1 V1 3_655 . 10_655 67.855(11)
La2 Pb1 O1 3_655 . 1_455 124.54(2)
La2 Pb1 O1 3_655 . 3_655 68.71(3)
La2 Pb1 O3 3_655 . . 32.17(3)
La2 Pb1 O3 3_655 . 3_555 97.92(5)
La2 Pb1 V1 12_455 . 10_555 63.271(10)
La2 Pb1 V1 12_455 . 10_655 63.271(10)
La2 Pb1 O1 12_455 . 1_455 45.72(6)
La2 Pb1 O1 12_455 . 3_655 109.46(6)
La2 Pb1 O3 12_455 . . 129.39(4)
La2 Pb1 O3 12_455 . 3_555 129.39(4)
V1 Pb1 V1 10_555 . 10_655 116.042(17)
V1 Pb1 O1 10_555 . 1_455 83.47(3)
V1 Pb1 O1 10_555 . 3_655 83.47(3)
V1 Pb1 O3 10_555 . . 163.63(6)
V1 Pb1 O3 10_555 . 3_555 80.33(6)
V1 Pb1 O1 10_655 . 1_455 83.47(3)
V1 Pb1 O1 10_655 . 3_655 83.47(3)
V1 Pb1 O3 10_655 . . 80.33(6)
V1 Pb1 O3 10_655 . 3_555 163.63(6)
O1 Pb1 O1 1_455 . 3_655 155.19(8)
O1 Pb1 O3 1_455 . . 99.24(4)
O1 Pb1 O3 1_455 . 3_555 99.24(4)
O1 Pb1 O3 3_655 . . 99.24(4)
O1 Pb1 O3 3_655 . 3_555 99.24(4)
O3 Pb1 O3 . . 3_555 83.30(8)
Pb1 La1 La1 . . 2_564 93.503(5)
Pb1 La1 La1 . . 2_565 93.503(5)
Pb1 La1 La2 . . 1_455 63.255(5)
Pb1 La1 La2 . . . 63.255(5)
Pb1 La1 La2 . . 2_565 119.163(4)
Pb1 La1 La2 . . 2_665 119.163(4)
Pb1 La1 La2 . . 3_555 63.255(5)
Pb1 La1 La2 . . 3_655 63.255(5)
Pb1 La1 La2 . . 4_465 119.163(4)
Pb1 La1 La2 . . 4_565 119.163(4)
Pb1 La1 V1 . . 2_665 180.0(5)
Pb1 La1 O2 . . 1_455 92.783(6)
Pb1 La1 O2 . . 2_665 92.783(6)
Pb1 La1 O2 . . 5_665 92.783(6)
Pb1 La1 O2 . . 6_455 92.783(6)
Pb1 La1 O3 . . . 35.91(5)
Pb1 La1 O3 . . 3_555 35.91(5)
Pb1 La1 O4 . . 2_665 150.02(5)
Pb1 La1 O4 . . 4_465 150.02(5)
La1 La1 La1 2_564 . 2_565 172.995(9)
La1 La1 La2 2_564 . 1_455 62.962(4)
La1 La1 La2 2_564 . . 62.962(4)
La1 La1 La2 2_564 . 2_565 118.056(5)
La1 La1 La2 2_564 . 2_665 118.056(5)
La1 La1 La2 2_564 . 3_555 120.636(4)
La1 La1 La2 2_564 . 3_655 120.636(4)
La1 La1 La2 2_564 . 4_465 58.003(4)
La1 La1 La2 2_564 . 4_565 58.003(4)
La1 La1 V1 2_564 . 2_665 86.497(5)
La1 La1 O2 2_564 . 1_455 37.37(4)
La1 La1 O2 2_564 . 2_665 142.07(4)
La1 La1 O2 2_564 . 5_665 37.37(4)
La1 La1 O2 2_564 . 6_455 142.07(4)
La1 La1 O3 2_564 . . 92.836(4)
La1 La1 O3 2_564 . 3_555 92.836(4)
La1 La1 O4 2_564 . 2_665 86.967(5)
La1 La1 O4 2_564 . 4_465 86.967(5)
La1 La1 La2 2_565 . 1_455 120.636(4)
La1 La1 La2 2_565 . . 120.636(4)
La1 La1 La2 2_565 . 2_565 58.003(4)
La1 La1 La2 2_565 . 2_665 58.003(4)
La1 La1 La2 2_565 . 3_555 62.962(4)
La1 La1 La2 2_565 . 3_655 62.962(4)
La1 La1 La2 2_565 . 4_465 118.056(5)
La1 La1 La2 2_565 . 4_565 118.056(5)
La1 La1 V1 2_565 . 2_665 86.497(5)
La1 La1 O2 2_565 . 1_455 142.07(4)
La1 La1 O2 2_565 . 2_665 37.37(4)
La1 La1 O2 2_565 . 5_665 142.07(4)
La1 La1 O2 2_565 . 6_455 37.37(4)
La1 La1 O3 2_565 . . 92.836(4)
La1 La1 O3 2_565 . 3_555 92.836(4)
La1 La1 O4 2_565 . 2_665 86.967(5)
La1 La1 O4 2_565 . 4_465 86.967(5)
La2 La1 La2 1_455 . . 97.379(7)
La2 La1 La2 1_455 . 2_565 85.645(5)
La2 La1 La2 1_455 . 2_665 176.857(6)
La2 La1 La2 1_455 . 3_555 57.761(6)
La2 La1 La2 1_455 . 3_655 126.511(8)
La2 La1 La2 1_455 . 4_465 55.950(5)
La2 La1 La2 1_455 . 4_565 120.965(5)
La2 La1 V1 1_455 . 2_665 116.745(5)
La2 La1 O2 1_455 . 1_455 35.19(2)
La2 La1 O2 1_455 . 2_665 149.42(2)
La2 La1 O2 1_455 . 5_665 95.43(4)
La2 La1 O2 1_455 . 6_455 87.08(4)
La2 La1 O3 1_455 . . 94.36(5)
La2 La1 O3 1_455 . 3_555 36.39(3)
La2 La1 O4 1_455 . 2_665 139.92(3)
La2 La1 O4 1_455 . 4_465 90.83(4)
La2 La1 La2 . . 2_565 176.857(6)
La2 La1 La2 . . 2_665 85.645(5)
La2 La1 La2 . . 3_555 126.511(8)
La2 La1 La2 . . 3_655 57.761(6)
La2 La1 La2 . . 4_465 120.965(5)
La2 La1 La2 . . 4_565 55.950(5)
La2 La1 V1 . . 2_665 116.745(5)
La2 La1 O2 . . 1_455 95.43(4)
La2 La1 O2 . . 2_665 87.08(4)
La2 La1 O2 . . 5_665 35.19(2)
La2 La1 O2 . . 6_455 149.42(2)
La2 La1 O3 . . . 36.39(3)
La2 La1 O3 . . 3_555 94.36(5)
La2 La1 O4 . . 2_665 90.83(4)
La2 La1 O4 . . 4_465 139.92(3)
La2 La1 La2 2_565 . 2_665 91.319(6)
La2 La1 La2 2_565 . 3_555 55.950(5)
La2 La1 La2 2_565 . 3_655 120.965(5)
La2 La1 La2 2_565 . 4_465 60.137(6)
La2 La1 La2 2_565 . 4_565 121.674(8)
La2 La1 V1 2_565 . 2_665 60.837(4)
La2 La1 O2 2_565 . 1_455 86.54(4)
La2 La1 O2 2_565 . 2_665 90.75(4)
La2 La1 O2 2_565 . 5_665 143.89(2)
La2 La1 O2 2_565 . 6_455 31.22(2)
La2 La1 O3 2_565 . . 144.50(3)
La2 La1 O3 2_565 . 3_555 88.58(4)
La2 La1 O4 2_565 . 2_665 86.29(4)
La2 La1 O4 2_565 . 4_465 38.79(3)
La2 La1 La2 2_665 . 3_555 120.965(5)
La2 La1 La2 2_665 . 3_655 55.950(5)
La2 La1 La2 2_665 . 4_465 121.674(8)
La2 La1 La2 2_665 . 4_565 60.137(6)
La2 La1 V1 2_665 . 2_665 60.837(4)
La2 La1 O2 2_665 . 1_455 143.89(2)
La2 La1 O2 2_665 . 2_665 31.22(2)
La2 La1 O2 2_665 . 5_665 86.54(4)
La2 La1 O2 2_665 . 6_455 90.75(4)
La2 La1 O3 2_665 . . 88.58(4)
La2 La1 O3 2_665 . 3_555 144.50(3)
La2 La1 O4 2_665 . 2_665 38.79(3)
La2 La1 O4 2_665 . 4_465 86.29(4)
La2 La1 La2 3_555 . 3_655 97.379(7)
La2 La1 La2 3_555 . 4_465 85.645(5)
La2 La1 La2 3_555 . 4_565 176.857(6)
La2 La1 V1 3_555 . 2_665 116.745(5)
La2 La1 O2 3_555 . 1_455 87.08(4)
La2 La1 O2 3_555 . 2_665 95.43(4)
La2 La1 O2 3_555 . 5_665 149.42(2)
La2 La1 O2 3_555 . 6_455 35.19(2)
La2 La1 O3 3_555 . . 94.36(5)
La2 La1 O3 3_555 . 3_555 36.39(3)
La2 La1 O4 3_555 . 2_665 139.92(3)
La2 La1 O4 3_555 . 4_465 90.83(4)
La2 La1 La2 3_655 . 4_465 176.857(6)
La2 La1 La2 3_655 . 4_565 85.645(5)
La2 La1 V1 3_655 . 2_665 116.745(5)
La2 La1 O2 3_655 . 1_455 149.42(2)
La2 La1 O2 3_655 . 2_665 35.19(2)
La2 La1 O2 3_655 . 5_665 87.08(4)
La2 La1 O2 3_655 . 6_455 95.43(4)
La2 La1 O3 3_655 . . 36.39(3)
La2 La1 O3 3_655 . 3_555 94.36(5)
La2 La1 O4 3_655 . 2_665 90.83(4)
La2 La1 O4 3_655 . 4_465 139.92(3)
La2 La1 La2 4_465 . 4_565 91.319(6)
La2 La1 V1 4_465 . 2_665 60.837(4)
La2 La1 O2 4_465 . 1_455 31.22(2)
La2 La1 O2 4_465 . 2_665 143.89(2)
La2 La1 O2 4_465 . 5_665 90.75(4)
La2 La1 O2 4_465 . 6_455 86.54(4)
La2 La1 O3 4_465 . . 144.50(3)
La2 La1 O3 4_465 . 3_555 88.58(4)
La2 La1 O4 4_465 . 2_665 86.29(4)
La2 La1 O4 4_465 . 4_465 38.79(3)
La2 La1 V1 4_565 . 2_665 60.837(4)
La2 La1 O2 4_565 . 1_455 90.75(4)
La2 La1 O2 4_565 . 2_665 86.54(4)
La2 La1 O2 4_565 . 5_665 31.22(2)
La2 La1 O2 4_565 . 6_455 143.89(2)
La2 La1 O3 4_565 . . 88.58(4)
La2 La1 O3 4_565 . 3_555 144.50(3)
La2 La1 O4 4_565 . 2_665 38.79(3)
La2 La1 O4 4_565 . 4_465 86.29(4)
V1 La1 O2 2_665 . 1_455 87.217(6)
V1 La1 O2 2_665 . 2_665 87.217(6)
V1 La1 O2 2_665 . 5_665 87.217(6)
V1 La1 O2 2_665 . 6_455 87.217(6)
V1 La1 O3 2_665 . . 144.09(5)
V1 La1 O3 2_665 . 3_555 144.09(5)
V1 La1 O4 2_665 . 2_665 29.98(5)
V1 La1 O4 2_665 . 4_465 29.98(5)
O2 La1 O2 1_455 . 2_665 174.434(12)
O2 La1 O2 1_455 . 5_665 74.74(6)
O2 La1 O2 1_455 . 6_455 104.98(6)
O2 La1 O3 1_455 . . 113.29(3)
O2 La1 O3 1_455 . 3_555 71.54(4)
O2 La1 O4 1_455 . 2_665 105.15(3)
O2 La1 O4 1_455 . 4_465 69.79(3)
O2 La1 O2 2_665 . 5_665 104.98(6)
O2 La1 O2 2_665 . 6_455 74.74(6)
O2 La1 O3 2_665 . . 71.54(4)
O2 La1 O3 2_665 . 3_555 113.29(3)
O2 La1 O4 2_665 . 2_665 69.79(3)
O2 La1 O4 2_665 . 4_465 105.15(3)
O2 La1 O2 5_665 . 6_455 174.434(12)
O2 La1 O3 5_665 . . 71.54(4)
O2 La1 O3 5_665 . 3_555 113.29(3)
O2 La1 O4 5_665 . 2_665 69.79(3)
O2 La1 O4 5_665 . 4_465 105.15(3)
O2 La1 O3 6_455 . . 113.29(3)
O2 La1 O3 6_455 . 3_555 71.54(4)
O2 La1 O4 6_455 . 2_665 105.15(3)
O2 La1 O4 6_455 . 4_465 69.79(3)
O3 La1 O3 . . 3_555 71.82(7)
O3 La1 O4 . . 2_665 114.11(7)
O3 La1 O4 . . 4_465 174.07(7)
O3 La1 O4 3_555 . 2_665 174.07(7)
O3 La1 O4 3_555 . 4_465 114.11(7)
O4 La1 O4 2_665 . 4_465 59.97(7)
Pb1 La2 Pb1 . . 1_655 95.550(6)
Pb1 La2 Pb1 . . 10_554 81.294(5)
Pb1 La2 La1 . . . 55.056(6)
Pb1 La2 La1 . . 1_655 122.662(6)
Pb1 La2 La1 . . 2_564 86.564(5)
Pb1 La2 La1 . . 2_664 177.833(4)
Pb1 La2 La2 . . 3_654 118.434(4)
Pb1 La2 La2 . . 3_655 61.566(4)
Pb1 La2 La2 . . 4_565 119.681(4)
Pb1 La2 O1 . . 12_455 56.45(2)
Pb1 La2 O2 . . . 147.35(2)
Pb1 La2 O2 . . 5_665 86.97(4)
Pb1 La2 O3 . . . 28.83(5)
Pb1 La2 O3 . . 3_655 91.96(5)
Pb1 La2 O4 . . . 137.97(5)
Pb1 La2 O4 . . 3_654 82.08(4)
Pb1 La2 Pb1 1_655 . 10_554 81.294(5)
Pb1 La2 La1 1_655 . . 122.662(6)
Pb1 La2 La1 1_655 . 1_655 55.056(6)
Pb1 La2 La1 1_655 . 2_564 177.833(4)
Pb1 La2 La1 1_655 . 2_664 86.564(5)
Pb1 La2 La2 1_655 . 3_654 118.434(4)
Pb1 La2 La2 1_655 . 3_655 61.566(4)
Pb1 La2 La2 1_655 . 4_565 119.681(4)
Pb1 La2 O1 1_655 . 12_455 56.45(2)
Pb1 La2 O2 1_655 . . 86.97(4)
Pb1 La2 O2 1_655 . 5_665 147.35(2)
Pb1 La2 O3 1_655 . . 91.96(5)
Pb1 La2 O3 1_655 . 3_655 28.83(5)
Pb1 La2 O4 1_655 . . 82.08(4)
Pb1 La2 O4 1_655 . 3_654 137.97(5)
Pb1 La2 La1 10_554 . . 129.583(4)
Pb1 La2 La1 10_554 . 1_655 129.583(4)
Pb1 La2 La1 10_554 . 2_564 98.585(6)
Pb1 La2 La1 10_554 . 2_664 98.585(6)
Pb1 La2 La2 10_554 . 3_654 58.129(4)
Pb1 La2 La2 10_554 . 3_655 121.871(6)
Pb1 La2 La2 10_554 . 4_565 145.555(7)
Pb1 La2 O1 10_554 . 12_455 42.31(5)
Pb1 La2 O2 10_554 . . 131.08(3)
Pb1 La2 O2 10_554 . 5_665 131.08(3)
Pb1 La2 O3 10_554 . . 109.03(5)
Pb1 La2 O3 10_554 . 3_655 109.03(5)
Pb1 La2 O4 10_554 . . 56.79(5)
Pb1 La2 O4 10_554 . 3_654 56.79(5)
La1 La2 La1 . . 1_655 97.379(7)
La1 La2 La1 . . 2_564 59.035(4)
La1 La2 La1 . . 2_664 124.050(8)
La1 La2 La2 . . 3_654 118.880(4)
La1 La2 La2 . . 3_655 61.120(4)
La1 La2 La2 . . 4_565 64.667(5)
La1 La2 O1 . . 12_455 110.80(3)
La1 La2 O2 . . . 96.48(4)
La1 La2 O2 . . 5_665 37.37(3)
La1 La2 O3 . . . 37.50(5)
La1 La2 O3 . . 3_655 97.47(4)
La1 La2 O4 . . . 153.79(5)
La1 La2 O4 . . 3_654 90.23(5)
La1 La2 La1 1_655 . 2_564 124.050(8)
La1 La2 La1 1_655 . 2_664 59.035(4)
La1 La2 La2 1_655 . 3_654 118.880(4)
La1 La2 La2 1_655 . 3_655 61.120(4)
La1 La2 La2 1_655 . 4_565 64.667(5)
La1 La2 O1 1_655 . 12_455 110.80(3)
La1 La2 O2 1_655 . . 37.37(3)
La1 La2 O2 1_655 . 5_665 96.48(4)
La1 La2 O3 1_655 . . 97.47(4)
La1 La2 O3 1_655 . 3_655 37.50(5)
La1 La2 O4 1_655 . . 90.23(5)
La1 La2 O4 1_655 . 3_654 153.79(5)
La1 La2 La1 2_564 . 2_664 91.319(6)
La1 La2 La2 2_564 . 3_654 59.931(4)
La1 La2 La2 2_564 . 3_655 120.069(4)
La1 La2 La2 2_564 . 4_565 59.383(5)
La1 La2 O1 2_564 . 12_455 124.75(3)
La1 La2 O2 2_564 . . 91.51(4)
La1 La2 O2 2_564 . 5_665 33.08(2)
La1 La2 O3 2_564 . . 90.13(5)
La1 La2 O3 2_564 . 3_655 151.80(5)
La1 La2 O4 2_564 . . 96.03(4)
La1 La2 O4 2_564 . 3_654 41.81(5)
La1 La2 La2 2_664 . 3_654 59.931(4)
La1 La2 La2 2_664 . 3_655 120.069(4)
La1 La2 La2 2_664 . 4_565 59.383(5)
La1 La2 O1 2_664 . 12_455 124.75(3)
La1 La2 O2 2_664 . . 33.08(2)
La1 La2 O2 2_664 . 5_665 91.51(4)
La1 La2 O3 2_664 . . 151.80(5)
La1 La2 O3 2_664 . 3_655 90.13(5)
La1 La2 O4 2_664 . . 41.81(5)
La1 La2 O4 2_664 . 3_654 96.03(4)
La2 La2 La2 3_654 . 3_655 180.0(5)
La2 La2 La2 3_654 . 4_565 87.426(5)
La2 La2 O1 3_654 . 12_455 100.44(5)
La2 La2 O2 3_654 . . 87.949(5)
La2 La2 O2 3_654 . 5_665 87.949(5)
La2 La2 O3 3_654 . . 141.46(4)
La2 La2 O3 3_654 . 3_655 141.46(4)
La2 La2 O4 3_654 . . 37.90(4)
La2 La2 O4 3_654 . 3_654 37.90(4)
La2 La2 La2 3_655 . 4_565 92.574(6)
La2 La2 O1 3_655 . 12_455 79.56(5)
La2 La2 O2 3_655 . . 92.051(6)
La2 La2 O2 3_655 . 5_665 92.051(6)
La2 La2 O3 3_655 . . 38.54(4)
La2 La2 O3 3_655 . 3_655 38.54(4)
La2 La2 O4 3_655 . . 142.10(4)
La2 La2 O4 3_655 . 3_654 142.10(4)
La2 La2 O1 4_565 . 12_455 172.14(5)
La2 La2 O2 4_565 . . 37.17(4)
La2 La2 O2 4_565 . 5_665 37.17(4)
La2 La2 O3 4_565 . . 97.90(5)
La2 La2 O3 4_565 . 3_655 97.90(5)
La2 La2 O4 4_565 . . 96.82(5)
La2 La2 O4 4_565 . 3_654 96.82(5)
O1 La2 O2 12_455 . . 142.12(4)
O1 La2 O2 12_455 . 5_665 142.12(4)
O1 La2 O3 12_455 . . 75.97(7)
O1 La2 O3 12_455 . 3_655 75.97(7)
O1 La2 O4 12_455 . . 89.49(7)
O1 La2 O4 12_455 . 3_654 89.49(7)
O2 La2 O2 . . 5_665 74.34(6)
O2 La2 O3 . . . 118.74(5)
O2 La2 O3 . . 3_655 74.82(6)
O2 La2 O4 . . . 74.66(6)
O2 La2 O4 . . 3_654 116.99(5)
O2 La2 O3 5_665 . . 74.82(6)
O2 La2 O3 5_665 . 3_655 118.74(5)
O2 La2 O4 5_665 . . 116.99(5)
O2 La2 O4 5_665 . 3_654 74.66(6)
O3 La2 O3 . . 3_655 75.84(6)
O3 La2 O4 . . . 165.20(8)
O3 La2 O4 . . 3_654 103.65(6)
O3 La2 O4 3_655 . . 103.65(6)
O3 La2 O4 3_655 . 3_654 165.20(8)
O4 La2 O4 . . 3_654 72.96(6)
Pb1 V1 Pb1 10_554 . 10_654 116.04(2)
Pb1 V1 La1 10_554 . 2_664 121.979(12)
Pb1 V1 O1 10_554 . . 72.30(4)
Pb1 V1 O1 10_554 . 3_754 72.30(4)
Pb1 V1 O4 10_554 . . 69.71(8)
Pb1 V1 O4 10_554 . 3_754 174.25(9)
Pb1 V1 La1 10_654 . 2_664 121.979(12)
Pb1 V1 O1 10_654 . . 72.30(4)
Pb1 V1 O1 10_654 . 3_754 72.30(4)
Pb1 V1 O4 10_654 . . 174.25(9)
Pb1 V1 O4 10_654 . 3_754 69.71(8)
La1 V1 O1 2_664 . . 125.03(9)
La1 V1 O1 2_664 . 3_754 125.03(9)
La1 V1 O4 2_664 . . 52.27(8)
La1 V1 O4 2_664 . 3_754 52.27(8)
O1 V1 O1 . . 3_754 109.94(13)
O1 V1 O4 . . . 110.56(6)
O1 V1 O4 . . 3_754 110.56(6)
O1 V1 O4 3_754 . . 110.56(6)
O1 V1 O4 3_754 . 3_754 110.56(6)
O4 V1 O4 . . 3_754 104.54(12)
Pb1 O1 La2 1_655 . 12_555 91.97(8)
Pb1 O1 V1 1_655 . . 132.56(13)
La2 O1 V1 12_555 . . 135.46(13)
La1 O2 La1 1_655 . 2_664 105.26(8)
La1 O2 La2 1_655 . . 107.440(7)
La1 O2 La2 1_655 . 4_565 115.708(7)
La1 O2 La2 2_664 . . 115.708(7)
La1 O2 La2 2_664 . 4_565 107.440(7)
La2 O2 La2 . . 4_565 105.66(9)
Pb1 O3 La1 . . . 102.44(9)
Pb1 O3 La2 . . . 119.01(6)
Pb1 O3 La2 . . 3_655 119.01(6)
La1 O3 La2 . . . 106.11(6)
La1 O3 La2 . . 3_655 106.11(6)
La2 O3 La2 . . 3_655 102.92(8)
La1 O4 La2 2_664 . . 99.40(7)
La1 O4 La2 2_664 . 3_654 99.40(7)
La1 O4 V1 2_664 . . 97.75(10)
La2 O4 La2 . . 3_654 104.20(8)
La2 O4 V1 . . . 124.38(6)
La2 O4 V1 3_654 . . 124.38(6)

loop_
_geom_bond_atom_site_label_1
_geom_bond_atom_site_label_2
_geom_bond_site_symmetry_1
_geom_bond_site_symmetry_2
_geom_bond_distance
Pb1 La1 . . 3.6479(6)
Pb1 La2 . 1_455 3.9742(4)
Pb1 La2 . . 3.9742(4)
Pb1 La2 . 10_555 3.9046(5)
Pb1 La2 . 3_555 3.9742(4)
Pb1 La2 . 3_655 3.9742(4)
Pb1 La2 . 12_455 3.9046(5)
Pb1 V1 . 10_555 3.4694(6)
Pb1 V1 . 10_655 3.4694(6)
Pb1 O1 . 1_455 2.630(3)
Pb1 O1 . 3_655 2.630(3)
Pb1 O3 . . 2.191(2)
Pb1 O3 . 3_555 2.191(2)
La1 La1 . 2_564 3.9613(5)
La1 La1 . 2_565 3.9613(5)
La1 La2 . 1_455 3.9179(4)
La1 La2 . . 3.9179(4)
La1 La2 . 2_565 4.1148(4)
La1 La2 . 2_665 4.1148(4)
La1 La2 . 3_555 3.9179(4)
La1 La2 . 3_655 3.9179(4)
La1 La2 . 4_465 4.1148(4)
La1 La2 . 4_565 4.1148(4)
La1 V1 . 2_665 3.4836(10)
La1 O2 . 1_455 2.4923(14)
La1 O2 . 2_665 2.4923(14)
La1 O2 . 5_665 2.4923(14)
La1 O2 . 6_455 2.4923(14)
La1 O3 . . 2.483(2)
La1 O3 . 3_555 2.483(2)
La1 O4 . 2_665 2.781(2)
La1 O4 . 4_465 2.781(2)
La2 La2 . 3_654 4.1233(6)
La2 La2 . 3_655 3.7846(5)
La2 La2 . 4_565 3.7720(6)
La2 O1 . 12_455 2.797(3)
La2 O2 . . 2.3669(14)
La2 O2 . 5_665 2.3669(14)
La2 O3 . . 2.4192(14)
La2 O3 . 3_655 2.4192(14)
La2 O4 . . 2.6127(14)
La2 O4 . 3_654 2.6127(14)
V1 O1 . . 1.692(3)
V1 O1 . 3_754 1.692(3)
V1 O4 . . 1.757(2)
V1 O4 . 3_754 1.757(2)
